data_4103014
loop_
_publ_author_name
'Koya Prabhakara Rao'
'Tetsuro Kusamoto'
'Fumiyuki Toshimitsu'
'Kiyotaka Inayoshi'
'Shoko Kume'
'Ryota Sakamoto'
'Hiroshi Nishihara'

_publ_contact_author_address
;
Department of Chemistry
University of Tokyo
7-3-1 Hongo, Bunkyo-ku,
Tokyo  Japan
;
_publ_contact_author_email nisihara@chem.s.u-tokyo.ac.jp
_publ_contact_author_fax '+81 3 5841 4346'
_publ_contact_author_name 'Hiroshi Nishihara'
_publ_contact_author_phone '+81 3 5841 8063'
_publ_section_title
;
 Double Protonation of 1,5-Bis(triarylaminoethynyl)anthraquinone To Form a
 Paramagnetic Pentacyclic Dipyrylium Salt
;
_journal_name_full 'Journal of the American Chemical Society'
_journal_page_first 12472
_journal_page_last 12479
_journal_paper_doi 10.1021/ja105250f
_journal_volume 132
_journal_year 2010
_chemical_formula_moiety 'C36 H25 N O4'
_chemical_formula_sum 'C36 H25 N O4'
_chemical_formula_weight 535.57
_chemical_name_systematic
;
 ?
;
_space_group_IT_number 2
_symmetry_cell_setting triclinic
_symmetry_space_group_name_Hall '-P 1'
_symmetry_space_group_name_H-M 'P -1'
_audit_creation_method SHELXL-97
_cell_angle_alpha 102.896(2)
_cell_angle_beta 107.463(4)
_cell_angle_gamma 95.645(2)
_cell_formula_units_Z 2
_cell_length_a 9.752(2)
_cell_length_b 11.925(3)
_cell_length_c 12.577(3)
_cell_measurement_reflns_used 3524
_cell_measurement_temperature 113(2)
_cell_measurement_theta_max 27.4835
_cell_measurement_theta_min 3.2646
_cell_volume 1338.3(5)
_computing_structure_refinement 'SHELXL-97 (Sheldrick, 1997)'
_diffrn_ambient_temperature 113.1500
_diffrn_detector_area_resol_mean 28.5714
_diffrn_measured_fraction_theta_full 0.976
_diffrn_measured_fraction_theta_max 0.955
_diffrn_measurement_details
;
scan:
    Number of images: 360
               Slice: -110.0000 - 70.0000
         Image width: 0.5000
            Exp time: 15.0000
       Rotation axis: Omega
               Omega: 0.0000
                 Chi: 45.0000
                 Phi: 0.0000
                 XTD: 44.9920
              2theta: -19.9354
scan:
    Number of images: 360
               Slice: -110.0000 - 70.0000
         Image width: 0.5000
            Exp time: 15.0000
       Rotation axis: Omega
               Omega: 0.0000
                 Chi: 45.0000
                 Phi: 90.0000
                 XTD: 44.9920
              2theta: -19.9354

;
_diffrn_measurement_device_type 'Rigaku Saturn'
_diffrn_measurement_method dtprofit.ref
_diffrn_radiation_type MoK\a
_diffrn_radiation_wavelength 0.71073
_diffrn_reflns_av_R_equivalents 0.0219
_diffrn_reflns_av_sigmaI/netI 0.0613
_diffrn_reflns_limit_h_max 9
_diffrn_reflns_limit_h_min -12
_diffrn_reflns_limit_k_max 15
_diffrn_reflns_limit_k_min -15
_diffrn_reflns_limit_l_max 12
_diffrn_reflns_limit_l_min -16
_diffrn_reflns_number 10651
_diffrn_reflns_reduction_process 'Lp corrections applied'
_diffrn_reflns_theta_full 25
_diffrn_reflns_theta_max 27.47
_diffrn_reflns_theta_min 3.09
_exptl_absorpt_coefficient_mu 0.087
_exptl_absorpt_correction_T_max 1.0000
_exptl_absorpt_correction_T_min 0.8815
_exptl_absorpt_correction_type multi-scan
_exptl_absorpt_process_details 'Jacobson, R. (1998) Private communication'
_exptl_crystal_colour red
_exptl_crystal_density_diffrn 1.329
_exptl_crystal_density_method 'not measured'
_exptl_crystal_description block
_exptl_crystal_F_000 560
_exptl_crystal_size_max 0.5
_exptl_crystal_size_mid 0.2
_exptl_crystal_size_min 0.2
_refine_diff_density_max 0.313
_refine_diff_density_min -0.296
_refine_ls_extinction_method none
_refine_ls_goodness_of_fit_ref 1.032
_refine_ls_hydrogen_treatment constr
_refine_ls_matrix_type full
_refine_ls_number_parameters 372
_refine_ls_number_reflns 5860
_refine_ls_number_restraints 0
_refine_ls_restrained_S_all 1.032
_refine_ls_R_factor_gt 0.0475
_refine_ls_shift/su_max 0.001
_refine_ls_structure_factor_coef Fsqd
_refine_ls_weighting_details 'calc w=1/[\s^2^(Fo^2^)+(0.0806P)^2^+0.0000P] where P=(Fo^2^+2Fc^2^)/3'
_refine_ls_weighting_scheme calc
_refine_ls_wR_factor_ref 0.1386
_reflns_number_gt 4329
_reflns_number_total 5860
_reflns_threshold_expression >2sigma(I)
_cod_data_source_file ja105250f_si_002.cif
_cod_data_source_block 1-AmAq
_cod_original_cell_volume 1338.4(5)
_cod_database_code 4103014

loop_
_symmetry_equiv_pos_as_xyz
'x, y, z'
'-x, -y, -z'

loop_
_atom_site_label
_atom_site_type_symbol
_atom_site_fract_x
_atom_site_fract_y
_atom_site_fract_z
_atom_site_U_iso_or_equiv
_atom_site_adp_type
_atom_site_occupancy
_atom_site_calc_flag
_atom_site_refinement_flags
N1 N 0.25325(13) 0.93791(10) 0.55365(10) 0.0238(3) Uani 1 d .
O4 O 0.10872(12) 1.07229(10) 0.95557(9) 0.0329(3) Uani 1 d .
C14 C 0.57175(15) 1.42097(12) 0.17609(12) 0.0233(3) Uani 1 d .
C7 C 0.75079(16) 1.38270(13) 0.02551(12) 0.0261(3) Uani 1 d .
O2 O 0.76387(13) 1.58386(10) 0.03578(10) 0.0366(3) Uani 1 d .
O1 O 0.56871(14) 1.22068(10) 0.17025(11) 0.0405(3) Uani 1 d .
C13 C 0.60822(16) 1.30377(13) 0.13803(13) 0.0254(3) Uani 1 d .
O3 O -0.01776(12) 0.48479(9) 0.28580(10) 0.0367(3) Uani 1 d .
C17 C 0.35340(15) 1.19856(13) 0.39600(12) 0.0235(3) Uani 1 d .
C15 C 0.43512(16) 1.35342(13) 0.29721(13) 0.0264(3) Uani 1 d .
C33 C 0.15484(17) 1.04157(13) 0.86222(12) 0.0247(3) Uani 1 d .
C32 C 0.29203(16) 1.08158(12) 0.85991(12) 0.0251(3) Uani 1 d .
H20 H 0.3628 1.1336 0.9267 0.03 Uiso 1 calc R
C16 C 0.39381(16) 1.28649(13) 0.34437(13) 0.0257(3) Uani 1 d .
C19 C 0.26596(15) 1.14023(13) 0.53931(12) 0.0231(3) Uani 1 d .
H9 H 0.2296 1.1605 0.6019 0.028 Uiso 1 calc R
C12 C 0.69401(16) 1.28854(13) 0.05795(12) 0.0254(3) Uani 1 d .
C18 C 0.29945(15) 1.22470(13) 0.48748(12) 0.0236(3) Uani 1 d .
H8 H 0.2854 1.3022 0.5148 0.028 Uiso 1 calc R
C6 C 0.71637(16) 1.50023(13) 0.06409(12) 0.0268(3) Uani 1 d .
C35 C 0.08699(16) 0.92727(13) 0.66512(12) 0.0247(3) Uani 1 d .
H22 H 0.0171 0.8733 0.5992 0.03 Uiso 1 calc R
C2 C 0.44841(17) 1.55147(13) 0.27733(13) 0.0284(3) Uani 1 d .
H1 H 0.389 1.5651 0.3248 0.034 Uiso 1 calc R
C3 C 0.49711(17) 1.64092(14) 0.23734(13) 0.0308(4) Uani 1 d .
H2 H 0.47 1.7152 0.2568 0.037 Uiso 1 calc R
C21 C 0.33839(16) 0.99756(13) 0.40812(12) 0.0253(3) Uani 1 d .
H10 H 0.3512 0.9198 0.38 0.03 Uiso 1 calc R
C1 C 0.48532(16) 1.44049(13) 0.24886(12) 0.0245(3) Uani 1 d .
C34 C 0.05359(16) 0.96265(13) 0.76525(13) 0.0261(3) Uani 1 d .
H21 H -0.039 0.9329 0.7679 0.031 Uiso 1 calc R
C24 C 0.23824(16) 0.72694(13) 0.52146(13) 0.0258(3) Uani 1 d .
H12 H 0.317 0.7404 0.5918 0.031 Uiso 1 calc R
C30 C 0.22211(16) 0.97005(12) 0.66010(12) 0.0219(3) Uani 1 d .
C5 C 0.62214(16) 1.51423(13) 0.13824(12) 0.0248(3) Uani 1 d .
C20 C 0.28480(15) 1.02484(12) 0.50103(12) 0.0212(3) Uani 1 d .
C23 C 0.19067(15) 0.82102(12) 0.48329(12) 0.0223(3) Uani 1 d .
C28 C 0.07530(16) 0.80016(13) 0.37994(12) 0.0260(3) Uani 1 d .
H15 H 0.0419 0.8641 0.3529 0.031 Uiso 1 calc R
C31 C 0.32536(16) 1.04479(13) 0.75858(12) 0.0249(3) Uani 1 d .
H19 H 0.4197 1.0712 0.7571 0.03 Uiso 1 calc R
C27 C 0.00919(16) 0.68727(13) 0.31657(13) 0.0275(3) Uani 1 d .
H14 H -0.0695 0.674 0.2462 0.033 Uiso 1 calc R
C11 C 0.72193(18) 1.17756(14) 0.01708(14) 0.0324(4) Uani 1 d .
H7 H 0.6819 1.1129 0.0375 0.039 Uiso 1 calc R
C25 C 0.17194(16) 0.61244(13) 0.45788(13) 0.0278(3) Uani 1 d .
H13 H 0.2054 0.5484 0.4849 0.033 Uiso 1 calc R
C8 C 0.83762(18) 1.36586(15) -0.04470(14) 0.0340(4) Uani 1 d .
H4 H 0.8767 1.4299 -0.0665 0.041 Uiso 1 calc R
C26 C 0.05711(16) 0.59270(13) 0.35517(13) 0.0265(3) Uani 1 d .
C4 C 0.58452(17) 1.62369(13) 0.16961(13) 0.0292(4) Uani 1 d .
H3 H 0.6194 1.6865 0.1441 0.035 Uiso 1 calc R
C22 C 0.37252(16) 1.08287(13) 0.35740(13) 0.0257(3) Uani 1 d .
H11 H 0.4096 1.0631 0.2952 0.031 Uiso 1 calc R
C10 C 0.8077(2) 1.16122(16) -0.05309(16) 0.0394(4) Uani 1 d .
H6 H 0.826 1.0853 -0.081 0.047 Uiso 1 calc R
C9 C 0.8669(2) 1.25517(17) -0.08269(16) 0.0408(4) Uani 1 d .
H5 H 0.9278 1.2439 -0.1292 0.049 Uiso 1 calc R
C29 C 0.0309(2) 0.38449(14) 0.31785(16) 0.0405(4) Uani 1 d .
H18 H 0.1331 0.3864 0.3218 0.061 Uiso 1 calc R
H17 H -0.0296 0.3136 0.2602 0.061 Uiso 1 calc R
H16 H 0.0229 0.3845 0.3937 0.061 Uiso 1 calc R
C36 C 0.2053(2) 1.15819(15) 1.05555(14) 0.0363(4) Uani 1 d .
H25 H 0.2943 1.128 1.0874 0.054 Uiso 1 calc R
H24 H 0.1571 1.176 1.1138 0.054 Uiso 1 calc R
H23 H 0.2308 1.2295 1.034 0.054 Uiso 1 calc R

loop_
_atom_site_aniso_label
_atom_site_aniso_U_11
_atom_site_aniso_U_22
_atom_site_aniso_U_33
_atom_site_aniso_U_23
_atom_site_aniso_U_13
_atom_site_aniso_U_12
N1 0.0269(7) 0.0210(6) 0.0212(6) 0.0034(5) 0.0080(5) -0.0006(5)
O4 0.0394(7) 0.0352(6) 0.0276(6) 0.0066(5) 0.0181(5) 0.0042(5)
C14 0.0230(7) 0.0213(7) 0.0220(7) 0.0074(6) 0.0021(6) 0.0002(6)
C7 0.0231(7) 0.0296(8) 0.0232(7) 0.0099(6) 0.0037(6) -0.0008(6)
O2 0.0443(7) 0.0296(6) 0.0359(6) 0.0139(5) 0.0134(5) -0.0056(5)
O1 0.0546(8) 0.0273(6) 0.0584(8) 0.0219(6) 0.0366(7) 0.0121(6)
C13 0.0244(7) 0.0249(8) 0.0280(8) 0.0112(6) 0.0079(6) 0.0022(6)
O3 0.0367(6) 0.0198(6) 0.0414(7) -0.0003(5) 0.0024(5) 0.0022(5)
C17 0.0199(7) 0.0271(8) 0.0223(7) 0.0080(6) 0.0052(6) 0.0013(6)
C15 0.0260(8) 0.0275(8) 0.0248(8) 0.0065(6) 0.0075(6) 0.0046(6)
C33 0.0313(8) 0.0241(7) 0.0225(7) 0.0095(6) 0.0115(6) 0.0070(6)
C32 0.0291(8) 0.0216(7) 0.0221(7) 0.0056(6) 0.0064(6) 0.0003(6)
C16 0.0230(7) 0.0283(8) 0.0242(8) 0.0066(6) 0.0063(6) 0.0031(6)
C19 0.0230(7) 0.0252(7) 0.0202(7) 0.0041(6) 0.0081(6) 0.0019(6)
C12 0.0227(7) 0.0275(8) 0.0247(8) 0.0096(6) 0.0044(6) 0.0029(6)
C18 0.0226(7) 0.0223(7) 0.0234(7) 0.0045(6) 0.0057(6) 0.0026(6)
C6 0.0270(8) 0.0272(8) 0.0215(7) 0.0092(6) 0.0022(6) -0.0046(6)
C35 0.0226(7) 0.0230(7) 0.0256(8) 0.0068(6) 0.0041(6) 0.0024(6)
C2 0.0296(8) 0.0268(8) 0.0247(8) 0.0045(6) 0.0053(6) 0.0040(6)
C3 0.0347(9) 0.0222(7) 0.0294(8) 0.0040(6) 0.0047(7) 0.0029(6)
C21 0.0269(8) 0.0238(7) 0.0246(8) 0.0041(6) 0.0094(6) 0.0041(6)
C1 0.0240(7) 0.0256(7) 0.0211(7) 0.0070(6) 0.0041(6) 0.0006(6)
C34 0.0229(7) 0.0277(8) 0.0296(8) 0.0106(6) 0.0095(6) 0.0036(6)
C24 0.0231(7) 0.0261(8) 0.0250(7) 0.0047(6) 0.0051(6) 0.0031(6)
C30 0.0259(7) 0.0202(7) 0.0201(7) 0.0065(6) 0.0076(6) 0.0036(6)
C5 0.0251(7) 0.0222(7) 0.0213(7) 0.0063(6) 0.0013(6) -0.0029(6)
C20 0.0196(7) 0.0213(7) 0.0204(7) 0.0059(6) 0.0043(6) 0.0000(5)
C23 0.0234(7) 0.0198(7) 0.0234(7) 0.0044(6) 0.0091(6) 0.0017(5)
C28 0.0279(8) 0.0230(7) 0.0260(8) 0.0078(6) 0.0069(6) 0.0036(6)
C31 0.0234(7) 0.0242(7) 0.0258(7) 0.0073(6) 0.0072(6) -0.0003(6)
C27 0.0271(8) 0.0256(8) 0.0245(8) 0.0040(6) 0.0037(6) 0.0021(6)
C11 0.0333(9) 0.0314(9) 0.0387(9) 0.0162(7) 0.0151(7) 0.0082(7)
C25 0.0282(8) 0.0224(7) 0.0324(8) 0.0076(6) 0.0086(7) 0.0059(6)
C8 0.0302(9) 0.0410(10) 0.0341(9) 0.0168(8) 0.0120(7) 0.0008(7)
C26 0.0261(8) 0.0207(7) 0.0298(8) 0.0012(6) 0.0100(6) 0.0009(6)
C4 0.0341(9) 0.0208(7) 0.0265(8) 0.0078(6) 0.0024(7) -0.0030(6)
C22 0.0247(8) 0.0303(8) 0.0221(7) 0.0052(6) 0.0096(6) 0.0039(6)
C10 0.0420(10) 0.0381(10) 0.0475(11) 0.0156(8) 0.0231(9) 0.0142(8)
C9 0.0404(10) 0.0485(11) 0.0444(10) 0.0188(9) 0.0236(9) 0.0124(8)
C29 0.0397(10) 0.0207(8) 0.0527(11) 0.0038(7) 0.0080(8) 0.0045(7)
C36 0.0520(11) 0.0331(9) 0.0261(8) 0.0048(7) 0.0197(8) 0.0032(8)

loop_
_atom_type_symbol
_atom_type_description
_atom_type_scat_dispersion_real
_atom_type_scat_dispersion_imag
_atom_type_scat_source
C C 0.0033 0.0016 'International Tables Vol C Tables 4.2.6.8 and 6.1.1.4'
H H 0 0 'International Tables Vol C Tables 4.2.6.8 and 6.1.1.4'
N N 0.0061 0.0033 'International Tables Vol C Tables 4.2.6.8 and 6.1.1.4'
O O 0.0106 0.006 'International Tables Vol C Tables 4.2.6.8 and 6.1.1.4'

loop_
_geom_angle_atom_site_label_1
_geom_angle_atom_site_label_2
_geom_angle_atom_site_label_3
_geom_angle
C20 N1 C23 119.23(11)
C20 N1 C30 119.65(11)
C23 N1 C30 115.73(11)
C33 O4 C36 117.61(12)
C5 C14 C1 119.08(13)
C5 C14 C13 119.58(13)
C1 C14 C13 121.33(13)
C8 C7 C12 120.05(15)
C8 C7 C6 119.98(14)
C12 C7 C6 119.96(13)
O1 C13 C12 119.79(14)
O1 C13 C14 121.82(14)
C12 C13 C14 118.39(13)
C26 O3 C29 117.76(13)
C18 C17 C22 117.95(13)
C18 C17 C16 121.75(13)
C22 C17 C16 120.27(13)
C16 C15 C1 175.45(16)
O4 C33 C32 124.92(14)
O4 C33 C34 115.19(13)
C32 C33 C34 119.88(13)
C33 C32 C31 119.48(13)
C33 C32 H20 120.3
C31 C32 H20 120.3
C15 C16 C17 174.02(16)
C18 C19 C20 120.96(13)
C18 C19 H9 119.5
C20 C19 H9 119.5
C11 C12 C7 119.43(14)
C11 C12 C13 118.70(13)
C7 C12 C13 121.84(14)
C19 C18 C17 121.24(13)
C19 C18 H8 119.4
C17 C18 H8 119.4
O2 C6 C7 121.08(14)
O2 C6 C5 120.67(14)
C7 C6 C5 118.25(13)
C34 C35 C30 120.47(14)
C34 C35 H22 119.8
C30 C35 H22 119.8
C3 C2 C1 120.96(15)
C3 C2 H1 119.5
C1 C2 H1 119.5
C4 C3 C2 120.61(15)
C4 C3 H2 119.7
C2 C3 H2 119.7
C22 C21 C20 120.46(13)
C22 C21 H10 119.8
C20 C21 H10 119.8
C2 C1 C14 118.78(13)
C2 C1 C15 117.65(14)
C14 C1 C15 123.56(14)
C35 C34 C33 120.28(14)
C35 C34 H21 119.9
C33 C34 H21 119.9
C23 C24 C25 120.82(14)
C23 C24 H12 119.6
C25 C24 H12 119.6
C31 C30 C35 119.11(13)
C31 C30 N1 120.70(13)
C35 C30 N1 120.19(13)
C4 C5 C14 120.37(14)
C4 C5 C6 117.91(13)
C14 C5 C6 121.72(14)
C19 C20 N1 121.85(12)
C19 C20 C21 118.13(13)
N1 C20 C21 120.02(13)
C24 C23 C28 119.04(14)
C24 C23 N1 119.97(13)
C28 C23 N1 120.84(13)
C27 C28 C23 120.51(14)
C27 C28 H15 119.7
C23 C28 H15 119.7
C30 C31 C32 120.68(13)
C30 C31 H19 119.7
C32 C31 H19 119.7
C28 C27 C26 120.37(14)
C28 C27 H14 119.8
C26 C27 H14 119.8
C10 C11 C12 120.26(15)
C10 C11 H7 119.9
C12 C11 H7 119.9
C26 C25 C24 119.65(14)
C26 C25 H13 120.2
C24 C25 H13 120.2
C9 C8 C7 119.76(15)
C9 C8 H4 120.1
C7 C8 H4 120.1
O3 C26 C25 125.18(14)
O3 C26 C27 115.20(13)
C25 C26 C27 119.61(14)
C3 C4 C5 120.16(14)
C3 C4 H3 119.9
C5 C4 H3 119.9
C21 C22 C17 121.26(13)
C21 C22 H11 119.4
C17 C22 H11 119.4
C9 C10 C11 120.18(16)
C9 C10 H6 119.9
C11 C10 H6 119.9
C10 C9 C8 120.29(16)
C10 C9 H5 119.9
C8 C9 H5 119.9
O3 C29 H18 109.5
O3 C29 H17 109.5
H18 C29 H17 109.5
O3 C29 H16 109.5
H18 C29 H16 109.5
H17 C29 H16 109.5
O4 C36 H25 109.5
O4 C36 H24 109.5
H25 C36 H24 109.5
O4 C36 H23 109.5
H25 C36 H23 109.5
H24 C36 H23 109.5

loop_
_geom_bond_atom_site_label_1
_geom_bond_atom_site_label_2
_geom_bond_distance
N1 C20 1.4046(18)
N1 C23 1.4341(18)
N1 C30 1.4387(18)
O4 C33 1.3683(17)
O4 C36 1.429(2)
C14 C5 1.4051(19)
C14 C1 1.417(2)
C14 C13 1.487(2)
C7 C8 1.393(2)
C7 C12 1.397(2)
C7 C6 1.483(2)
O2 C6 1.2259(17)
O1 C13 1.2216(17)
C13 C12 1.484(2)
O3 C26 1.3719(17)
O3 C29 1.4251(19)
C17 C18 1.390(2)
C17 C22 1.407(2)
C17 C16 1.433(2)
C15 C16 1.201(2)
C15 C1 1.431(2)
C33 C32 1.386(2)
C33 C34 1.389(2)
C32 C31 1.396(2)
C32 H20 0.95
C19 C18 1.3794(19)
C19 C20 1.4023(19)
C19 H9 0.95
C12 C11 1.393(2)
C18 H8 0.95
C6 C5 1.489(2)
C35 C34 1.381(2)
C35 C30 1.390(2)
C35 H22 0.95
C2 C3 1.378(2)
C2 C1 1.403(2)
C2 H1 0.95
C3 C4 1.374(2)
C3 H2 0.95
C21 C22 1.380(2)
C21 C20 1.405(2)
C21 H10 0.95
C34 H21 0.95
C24 C23 1.383(2)
C24 C25 1.397(2)
C24 H12 0.95
C30 C31 1.387(2)
C5 C4 1.395(2)
C23 C28 1.393(2)
C28 C27 1.380(2)
C28 H15 0.95
C31 H19 0.95
C27 C26 1.392(2)
C27 H14 0.95
C11 C10 1.384(2)
C11 H7 0.95
C25 C26 1.386(2)
C25 H13 0.95
C8 C9 1.388(2)
C8 H4 0.95
C4 H3 0.95
C22 H11 0.95
C10 C9 1.384(2)
C10 H6 0.95
C9 H5 0.95
C29 H18 0.98
C29 H17 0.98
C29 H16 0.98
C36 H25 0.98
C36 H24 0.98
C36 H23 0.98

loop_
_cod_related_entry_id
_cod_related_entry_database
_cod_related_entry_code
1 ChemSpider 30660134
